data_4337906
loop_
_publ_author_name
'Cole, Bren E.'
'Wolbach, Jeffrey P.'
'Dougherty, Jr, William G.'
'Piro, Nicholas A.'
'Kassel, W. Scott'
'Graves, Christopher R.'

_publ_section_title
;
 Synthesis and Characterization of Aluminum-\a-diimine Complexes over
 Multiple Redox States.
;
_journal_issue 7
_journal_name_full 'Inorganic chemistry'
_journal_page_first 3899
_journal_paper_doi 10.1021/ic5003989
_journal_volume 53
_journal_year 2014
_chemical_formula_moiety 'C22 H28 Al Cl2 N2'
_chemical_formula_sum 'C22 H28 Al Cl2 N2'
_chemical_formula_weight 418.34
_chemical_name_common (LMes1-)AlCl2
_chemical_name_systematic
; 
 ? 
;
_space_group_crystal_system orthorhombic
_space_group_IT_number 61
_space_group_name_Hall '-P 2ac 2ab'
_space_group_name_H-M_alt 'P b c a'
_symmetry_space_group_name_Hall '-P 2ac 2ab'
_symmetry_space_group_name_H-M 'P b c a'
_atom_sites_solution_hydrogens geom
_audit_creation_method SHELXL-2013
_cell_angle_alpha 90
_cell_angle_beta 90
_cell_angle_gamma 90
_cell_formula_units_Z 8
_cell_length_a 17.6845(14)
_cell_length_b 14.1011(10)
_cell_length_c 18.3747(14)
_cell_measurement_reflns_used 9906
_cell_measurement_temperature 100(2)
_cell_measurement_theta_max 30.20
_cell_measurement_theta_min 2.15
_cell_volume 4582.1(6)
_computing_cell_refinement 'Bruker SAINT'
_computing_data_collection 'Bruker APEX2'
_computing_data_reduction 'Bruker SAINT'
_computing_molecular_graphics 'Bruker SHELXTL'
_computing_publication_material 'Bruker SHELXTL'
_computing_structure_refinement 'SHELXL-2013 (Sheldrick, 2013)'
_computing_structure_solution 'SHELXS-97 (Sheldrick 2008)'
_diffrn_ambient_temperature 100(2)
_diffrn_measured_fraction_theta_full 1.000
_diffrn_measured_fraction_theta_max 1.000
_diffrn_measurement_device_type 'Bruker APEX-II CCD'
_diffrn_measurement_method '\f and \w scans'
_diffrn_radiation_type MoK\a
_diffrn_radiation_wavelength 0.71073
_diffrn_reflns_av_R_equivalents 0.0638
_diffrn_reflns_av_unetI/netI 0.0334
_diffrn_reflns_Laue_measured_fraction_full 1.000
_diffrn_reflns_Laue_measured_fraction_max 1.000
_diffrn_reflns_limit_h_max 24
_diffrn_reflns_limit_h_min -24
_diffrn_reflns_limit_k_max 19
_diffrn_reflns_limit_k_min -14
_diffrn_reflns_limit_l_max 25
_diffrn_reflns_limit_l_min -25
_diffrn_reflns_number 73337
_diffrn_reflns_point_group_measured_fraction_full 1.000
_diffrn_reflns_point_group_measured_fraction_max 1.000
_diffrn_reflns_theta_full 25.242
_diffrn_reflns_theta_max 29.575
_diffrn_reflns_theta_min 2.154
_exptl_absorpt_coefficient_mu 0.331
_exptl_absorpt_correction_T_max 0.7461
_exptl_absorpt_correction_T_min 0.6587
_exptl_absorpt_correction_type multi-scan
_exptl_absorpt_process_details SADABS
_exptl_crystal_colour orange
_exptl_crystal_density_diffrn 1.213
_exptl_crystal_description shard
_exptl_crystal_F_000 1768
_exptl_crystal_size_max 0.270
_exptl_crystal_size_mid 0.180
_exptl_crystal_size_min 0.070
_refine_diff_density_max 0.419
_refine_diff_density_min -0.330
_refine_diff_density_rms 0.065
_refine_ls_extinction_method none
_refine_ls_goodness_of_fit_ref 1.044
_refine_ls_hydrogen_treatment constr
_refine_ls_matrix_type full
_refine_ls_number_parameters 252
_refine_ls_number_reflns 6438
_refine_ls_number_restraints 0
_refine_ls_restrained_S_all 1.044
_refine_ls_R_factor_all 0.0680
_refine_ls_R_factor_gt 0.0430
_refine_ls_shift/su_max 0.001
_refine_ls_shift/su_mean 0.000
_refine_ls_structure_factor_coef Fsqd
_refine_ls_weighting_details 'w=1/[\s^2^(Fo^2^)+(0.0473P)^2^+3.3885P] where P=(Fo^2^+2Fc^2^)/3'
_refine_ls_weighting_scheme calc
_refine_ls_wR_factor_gt 0.1023
_refine_ls_wR_factor_ref 0.1152
_reflns_Friedel_coverage 0.000
_reflns_number_gt 4769
_reflns_number_total 6438
_reflns_threshold_expression 'I > 2\s(I)'
_cod_data_source_file ic5003989_si_001.cif
_cod_data_source_block 5
_cod_depositor_comments 'Adding full bibliography for 4337906--4337908.cif.'
_cod_database_code 4337906
_shelx_space_group_comment
; 
The symmetry employed for this shelxl refinement is uniquely defined 
by the following loop, which should always be used as a source of 
symmetry information in preference to the above space-group names. 
They are only intended as comments. 
;
_shelx_estimated_absorpt_t_min 0.916
_shelx_estimated_absorpt_t_max 0.977
_shelxl_version_number 2013-4

loop_
_space_group_symop_operation_xyz
'x, y, z'
'-x+1/2, -y, z+1/2'
'-x, y+1/2, -z+1/2'
'x+1/2, -y+1/2, -z'
'-x, -y, -z'
'x-1/2, y, -z-1/2'
'x, -y-1/2, z-1/2'
'-x-1/2, y-1/2, z'

loop_
_atom_site_label
_atom_site_type_symbol
_atom_site_fract_x
_atom_site_fract_y
_atom_site_fract_z
_atom_site_U_iso_or_equiv
_atom_site_adp_type
_atom_site_occupancy
_atom_site_site_symmetry_order
_atom_site_calc_flag
_atom_site_refinement_flags_posn
_atom_site_refinement_flags_adp
Cl1 Cl 0.16038(3) 0.94297(3) 0.06948(3) 0.02819(11) Uani 1 1 d . .
N2 N 0.15739(8) 1.18457(10) 0.08526(7) 0.0176(3) Uani 1 1 d . .
Cl2 Cl 0.29360(3) 1.06082(4) 0.17105(2) 0.03001(12) Uani 1 1 d . .
N1 N 0.25891(8) 1.12217(10) -0.00315(7) 0.0171(3) Uani 1 1 d . .
Al1 Al 0.21709(3) 1.07446(4) 0.08248(3) 0.01726(12) Uani 1 1 d . .
C11 C 0.31235(9) 1.07872(11) -0.05187(8) 0.0165(3) Uani 1 1 d . .
C12 C 0.28570(9) 1.02724(12) -0.11178(9) 0.0177(3) Uani 1 1 d . .
C13 C 0.33840(10) 0.98725(12) -0.15913(9) 0.0202(3) Uani 1 1 d . .
H13 H 0.3210 0.9522 -0.2000 0.024 Uiso 1 1 calc R U
C21 C 0.09967(9) 1.21267(12) 0.13674(9) 0.0186(3) Uani 1 1 d . .
C2 C 0.17519(9) 1.24424(13) 0.03055(9) 0.0196(3) Uani 1 1 d . .
C14 C 0.41604(10) 0.99732(12) -0.14809(9) 0.0218(3) Uani 1 1 d . .
C1 C 0.23149(9) 1.20944(12) -0.01922(9) 0.0197(3) Uani 1 1 d . .
C22 C 0.02461(10) 1.18595(13) 0.12334(10) 0.0236(4) Uani 1 1 d . .
C16 C 0.38989(10) 1.09018(12) -0.03920(9) 0.0201(3) Uani 1 1 d . .
C25 C 0.06149(11) 1.29620(14) 0.24384(10) 0.0279(4) Uani 1 1 d . .
H25 H 0.0738 1.3340 0.2850 0.034 Uiso 1 1 calc R U
C121 C 0.20184(10) 1.01693(14) -0.12551(9) 0.0244(4) Uani 1 1 d . .
H12A H 0.1782 0.9846 -0.0841 0.037 Uiso 1 1 calc R U
H12B H 0.1938 0.9797 -0.1699 0.037 Uiso 1 1 calc R U
H12C H 0.1791 1.0799 -0.1314 0.037 Uiso 1 1 calc R U
C26 C 0.11960(10) 1.26764(13) 0.19708(9) 0.0217(3) Uani 1 1 d . .
C15 C 0.44053(10) 1.04839(13) -0.08777(10) 0.0235(4) Uani 1 1 d . .
H15 H 0.4933 1.0550 -0.0794 0.028 Uiso 1 1 calc R U
C261 C 0.20057(11) 1.29582(15) 0.21114(11) 0.0290(4) Uani 1 1 d . .
H26A H 0.2303 1.2392 0.2229 0.043 Uiso 1 1 calc R U
H26B H 0.2025 1.3404 0.2520 0.043 Uiso 1 1 calc R U
H26C H 0.2215 1.3262 0.1676 0.043 Uiso 1 1 calc R U
C141 C 0.47222(12) 0.95548(15) -0.20089(11) 0.0321(4) Uani 1 1 d . .
H14A H 0.5152 0.9988 -0.2064 0.048 Uiso 1 1 calc R U
H14B H 0.4478 0.9461 -0.2482 0.048 Uiso 1 1 calc R U
H14C H 0.4902 0.8944 -0.1823 0.048 Uiso 1 1 calc R U
C3 C 0.25630(12) 1.26472(14) -0.08232(10) 0.0290(4) Uani 1 1 d . .
H3A H 0.2902 1.3155 -0.0662 0.044 Uiso 1 1 calc R U
H3B H 0.2122 1.2924 -0.1065 0.044 Uiso 1 1 calc R U
H3C H 0.2831 1.2232 -0.1164 0.044 Uiso 1 1 calc R U
C4 C 0.14008(11) 1.33837(14) 0.02232(11) 0.0275(4) Uani 1 1 d . .
H4A H 0.0873 1.3355 0.0383 0.041 Uiso 1 1 calc R U
H4B H 0.1421 1.3576 -0.0289 0.041 Uiso 1 1 calc R U
H4C H 0.1676 1.3846 0.0521 0.041 Uiso 1 1 calc R U
C23 C -0.03078(10) 1.21630(15) 0.17233(11) 0.0288(4) Uani 1 1 d . .
H23 H -0.0819 1.1985 0.1642 0.035 Uiso 1 1 calc R U
C24 C -0.01351(11) 1.27131(14) 0.23225(11) 0.0300(4) Uani 1 1 d . .
C221 C 0.00394(11) 1.12640(18) 0.05827(12) 0.0365(5) Uani 1 1 d . .
H22A H 0.0241 1.1559 0.0141 0.055 Uiso 1 1 calc R U
H22B H -0.0512 1.1218 0.0546 0.055 Uiso 1 1 calc R U
H22C H 0.0255 1.0628 0.0638 0.055 Uiso 1 1 calc R U
C241 C -0.07493(13) 1.30322(18) 0.28419(13) 0.0445(6) Uani 1 1 d . .
H24A H -0.1083 1.3484 0.2595 0.067 Uiso 1 1 calc R U
H24B H -0.0518 1.3337 0.3266 0.067 Uiso 1 1 calc R U
H24C H -0.1044 1.2481 0.3000 0.067 Uiso 1 1 calc R U
C161 C 0.41823(10) 1.14896(15) 0.02376(11) 0.0309(4) Uani 1 1 d . .
H16A H 0.4736 1.1497 0.0234 0.046 Uiso 1 1 calc R U
H16B H 0.4003 1.1214 0.0696 0.046 Uiso 1 1 calc R U
H16C H 0.3992 1.2139 0.0192 0.046 Uiso 1 1 calc R U

loop_
_atom_site_aniso_label
_atom_site_aniso_U_11
_atom_site_aniso_U_22
_atom_site_aniso_U_33
_atom_site_aniso_U_23
_atom_site_aniso_U_13
_atom_site_aniso_U_12
Cl1 0.0346(2) 0.0218(2) 0.0281(2) 0.00642(17) 0.00057(18) -0.00717(18)
N2 0.0174(6) 0.0184(7) 0.0171(6) -0.0003(5) 0.0025(5) 0.0018(5)
Cl2 0.0315(2) 0.0372(3) 0.0213(2) 0.00615(18) -0.00657(17) 0.0031(2)
N1 0.0202(6) 0.0161(7) 0.0149(6) 0.0006(5) 0.0039(5) 0.0008(5)
Al1 0.0200(2) 0.0174(3) 0.0143(2) 0.00264(18) 0.00154(18) 0.00176(19)
C11 0.0204(7) 0.0136(8) 0.0155(7) 0.0020(6) 0.0043(6) 0.0006(6)
C12 0.0217(8) 0.0171(8) 0.0144(7) 0.0044(6) 0.0011(6) -0.0008(6)
C13 0.0282(8) 0.0178(8) 0.0147(7) 0.0003(6) 0.0021(6) -0.0016(7)
C21 0.0177(7) 0.0193(8) 0.0187(8) 0.0035(6) 0.0043(6) 0.0040(6)
C2 0.0195(7) 0.0199(8) 0.0193(8) 0.0025(6) 0.0007(6) 0.0007(6)
C14 0.0257(8) 0.0176(8) 0.0220(8) -0.0010(7) 0.0067(7) 0.0013(7)
C1 0.0215(8) 0.0171(8) 0.0204(8) 0.0026(6) 0.0019(6) 0.0009(6)
C22 0.0187(8) 0.0261(10) 0.0260(9) 0.0063(7) -0.0007(6) 0.0031(7)
C16 0.0215(8) 0.0181(8) 0.0206(8) -0.0029(6) 0.0036(6) -0.0027(6)
C25 0.0362(10) 0.0229(9) 0.0248(9) -0.0004(7) 0.0106(7) 0.0064(8)
C121 0.0236(8) 0.0314(10) 0.0183(8) 0.0017(7) -0.0020(6) -0.0015(7)
C26 0.0243(8) 0.0192(9) 0.0217(8) -0.0001(7) 0.0049(6) 0.0018(7)
C15 0.0199(8) 0.0229(9) 0.0276(9) -0.0025(7) 0.0061(7) -0.0023(7)
C261 0.0300(9) 0.0287(10) 0.0282(9) -0.0103(8) 0.0030(7) -0.0038(8)
C141 0.0318(10) 0.0307(11) 0.0339(10) -0.0088(8) 0.0115(8) 0.0028(8)
C3 0.0373(10) 0.0225(10) 0.0272(9) 0.0078(8) 0.0116(8) 0.0040(8)
C4 0.0273(9) 0.0249(10) 0.0304(9) 0.0055(8) 0.0058(7) 0.0067(7)
C23 0.0171(8) 0.0340(11) 0.0354(10) 0.0136(8) 0.0046(7) 0.0070(7)
C24 0.0301(9) 0.0278(10) 0.0319(10) 0.0122(8) 0.0148(8) 0.0126(8)
C221 0.0232(9) 0.0491(14) 0.0371(11) -0.0037(10) -0.0105(8) -0.0001(9)
C241 0.0411(12) 0.0443(14) 0.0481(13) 0.0124(11) 0.0269(10) 0.0171(11)
C161 0.0223(9) 0.0375(12) 0.0331(10) -0.0160(9) 0.0031(7) -0.0081(8)

loop_
_atom_type_symbol
_atom_type_description
_atom_type_scat_dispersion_real
_atom_type_scat_dispersion_imag
_atom_type_scat_source
C C 0.0033 0.0016 'International Tables Vol C Tables 4.2.6.8 and 6.1.1.4'
H H 0.0000 0.0000 'International Tables Vol C Tables 4.2.6.8 and 6.1.1.4'
Al Al 0.0645 0.0514 'International Tables Vol C Tables 4.2.6.8 and 6.1.1.4'
Cl Cl 0.1484 0.1585 'International Tables Vol C Tables 4.2.6.8 and 6.1.1.4'
N N 0.0061 0.0033 'International Tables Vol C Tables 4.2.6.8 and 6.1.1.4'

loop_
_geom_angle_atom_site_label_1
_geom_angle_atom_site_label_2
_geom_angle_atom_site_label_3
_geom_angle
C2 N2 C21 118.76(14)
C2 N2 Al1 111.37(11)
C21 N2 Al1 129.85(11)
C1 N1 C11 119.09(13)
C1 N1 Al1 111.69(11)
C11 N1 Al1 129.21(11)
N1 Al1 N2 87.00(6)
N1 Al1 Cl1 114.07(5)
N2 Al1 Cl1 117.38(5)
N1 Al1 Cl2 115.24(5)
N2 Al1 Cl2 114.33(5)
Cl1 Al1 Cl2 107.95(3)
C12 C11 C16 121.34(15)
C12 C11 N1 119.27(14)
C16 C11 N1 119.38(14)
C13 C12 C11 118.38(15)
C13 C12 C121 120.86(15)
C11 C12 C121 120.75(15)
C12 C13 C14 121.74(16)
C26 C21 C22 121.81(15)
C26 C21 N2 119.50(14)
C22 C21 N2 118.66(15)
N2 C2 C1 115.01(15)
N2 C2 C4 122.72(15)
C1 C2 C4 122.27(15)
C15 C14 C13 118.35(16)
C15 C14 C141 120.65(16)
C13 C14 C141 120.99(16)
N1 C1 C2 114.77(14)
N1 C1 C3 123.28(15)
C2 C1 C3 121.96(16)
C23 C22 C21 117.92(17)
C23 C22 C221 120.79(17)
C21 C22 C221 121.28(16)
C15 C16 C11 118.27(16)
C15 C16 C161 120.62(15)
C11 C16 C161 121.08(15)
C24 C25 C26 122.33(18)
C21 C26 C25 117.49(16)
C21 C26 C261 121.42(15)
C25 C26 C261 121.09(17)
C14 C15 C16 121.92(16)
C24 C23 C22 122.04(17)
C23 C24 C25 118.40(17)
C23 C24 C241 120.71(19)
C25 C24 C241 120.9(2)

loop_
_geom_bond_atom_site_label_1
_geom_bond_atom_site_label_2
_geom_bond_distance
Cl1 Al1 2.1215(7)
N2 C2 1.348(2)
N2 C21 1.447(2)
N2 Al1 1.8782(15)
Cl2 Al1 2.1252(7)
N1 C1 1.355(2)
N1 C11 1.439(2)
N1 Al1 1.8643(14)
C11 C12 1.400(2)
C11 C16 1.400(2)
C12 C13 1.394(2)
C12 C121 1.511(2)
C13 C14 1.395(2)
C21 C26 1.398(2)
C21 C22 1.402(2)
C2 C1 1.438(2)
C2 C4 1.473(3)
C14 C15 1.391(3)
C14 C141 1.509(2)
C1 C3 1.464(2)
C22 C23 1.398(3)
C22 C221 1.506(3)
C16 C15 1.395(2)
C16 C161 1.509(2)
C25 C24 1.388(3)
C25 C26 1.399(2)
C26 C261 1.508(3)
C23 C24 1.381(3)
C24 C241 1.514(3)
